data_2215304
loop_
_publ_author_name
'Wu, Guang-Hui'
'Wu, Xin-Min'
'Zhang, Jing-Ping'
'Liu, Tian-Bao'

_publ_section_title
;
 4,4',6,6'-Tetramethyl-2,2'-(ethylenedithio)dipyrimidine
;
_journal_coeditor_code XU2299
_journal_issue 9
_journal_name_full 'Acta Crystallographica Section E'
_journal_page_first o3776
_journal_page_last o3776
_journal_paper_doi 10.1107/S1600536807038858
_journal_volume 63
_journal_year 2007
_chemical_formula_iupac 'C14 H18 N4 S2'
_chemical_formula_moiety 'C14 H18 N4 S2'
_chemical_formula_sum 'C14 H18 N4 S2'
_chemical_formula_weight 306.44
_chemical_name_systematic
;
4,4',6,6'-Tetramethyl-2,2'-(ethylenedithio)dipyrimidine
;
_space_group_IT_number 2
_symmetry_cell_setting triclinic
_symmetry_space_group_name_Hall '-P 1'
_symmetry_space_group_name_H-M 'P -1'
_atom_sites_solution_hydrogens geom
_atom_sites_solution_primary direct
_atom_sites_solution_secondary difmap
_audit_creation_method SHELXL97
_cell_angle_alpha 85.282(5)
_cell_angle_beta 83.264(5)
_cell_angle_gamma 89.711(5)
_cell_formula_units_Z 2
_cell_length_a 8.487(5)
_cell_length_b 9.167(5)
_cell_length_c 10.557(5)
_cell_measurement_reflns_used 5112
_cell_measurement_temperature 293(2)
_cell_measurement_theta_max 27.5
_cell_measurement_theta_min 1.9
_cell_volume 812.9(8)
_computing_cell_refinement APEX2
_computing_data_collection 'APEX2 (Bruker, 2005)'
_computing_data_reduction APEX2
_computing_molecular_graphics 'SHELXTL (Bruker, 1997)'
_computing_publication_material 'WinGX (Farrugia, 1999)'
_computing_structure_refinement 'SHELXL97 (Sheldrick, 1997)'
_computing_structure_solution 'SIR97 (Altamore et al., 1999)'
_diffrn_ambient_temperature 293(2)
_diffrn_measured_fraction_theta_full 1.00
_diffrn_measured_fraction_theta_max 1.00
_diffrn_measurement_device_type 'Bruker APEXII CCD area-detector'
_diffrn_measurement_method '\f and \w'
_diffrn_radiation_monochromator graphite
_diffrn_radiation_source 'fine-focus sealed tube'
_diffrn_radiation_type MoK\a
_diffrn_radiation_wavelength 0.71069
_diffrn_reflns_av_R_equivalents 0.020
_diffrn_reflns_av_sigmaI/netI 0.018
_diffrn_reflns_limit_h_max 11
_diffrn_reflns_limit_h_min -11
_diffrn_reflns_limit_k_max 11
_diffrn_reflns_limit_k_min -11
_diffrn_reflns_limit_l_max 13
_diffrn_reflns_limit_l_min -13
_diffrn_reflns_number 11764
_diffrn_reflns_theta_full 27.5
_diffrn_reflns_theta_max 27.5
_diffrn_reflns_theta_min 1.9
_diffrn_standards_interval_count 0
_diffrn_standards_interval_time 0
_diffrn_standards_number 0
_exptl_absorpt_coefficient_mu 0.323
_exptl_absorpt_correction_T_max 0.907
_exptl_absorpt_correction_T_min 0.866
_exptl_absorpt_correction_type multi-scan
_exptl_absorpt_process_details '(SADABS; Sheldrick, 1996)'
_exptl_crystal_colour orange-yellow
_exptl_crystal_density_diffrn 1.252
_exptl_crystal_density_method 'not measured'
_exptl_crystal_description block
_exptl_crystal_F_000 324
_exptl_crystal_size_max 0.46
_exptl_crystal_size_mid 0.34
_exptl_crystal_size_min 0.31
_refine_diff_density_max 0.22
_refine_diff_density_min -0.24
_refine_ls_extinction_method none
_refine_ls_goodness_of_fit_ref 1.375
_refine_ls_hydrogen_treatment constr
_refine_ls_matrix_type full
_refine_ls_number_parameters 204
_refine_ls_number_reflns 3721
_refine_ls_number_restraints 0
_refine_ls_restrained_S_all 1.375
_refine_ls_R_factor_all 0.052
_refine_ls_R_factor_gt 0.043
_refine_ls_shift/su_max 0.002
_refine_ls_shift/su_mean 0.000
_refine_ls_structure_factor_coef Fsqd
_refine_ls_weighting_details 'calc w = 1/[\s^2^(Fo^2^)+(0.0741P)^2^] where P=(Fo^2^+2Fc^2^)/3'
_refine_ls_weighting_scheme calc
_refine_ls_wR_factor_gt 0.136
_refine_ls_wR_factor_ref 0.144
_reflns_number_gt 3008
_reflns_number_total 3721
_reflns_threshold_expression I>2\s(I)
_cod_data_source_file xu2299.cif
_cod_data_source_block I
_cod_database_code 2215304
_cod_database_fobs_code 2215304

loop_
_symmetry_equiv_pos_as_xyz
'x, y, z'
'-x, -y, -z'

loop_
_atom_site_type_symbol
_atom_site_label
_atom_site_fract_x
_atom_site_fract_y
_atom_site_fract_z
_atom_site_U_iso_or_equiv
_atom_site_adp_type
_atom_site_calc_flag
_atom_site_refinement_flags
_atom_site_occupancy
_atom_site_disorder_assembly
_atom_site_disorder_group
C C1 -0.1753(2) 0.1379(2) 0.4757(2) 0.0806(6) Uani d . 1 . .
H H1A -0.1925 0.1757 0.3909 0.121 Uiso calc R 1 . .
H H1B -0.2735 0.1379 0.5309 0.121 Uiso calc R 1 . .
H H1C -0.1358 0.0397 0.4734 0.121 Uiso calc R 1 . .
C C2 -0.05600(17) 0.23267(15) 0.52551(16) 0.0548(4) Uani d . 1 . .
C C3 -0.08802(18) 0.29944(17) 0.63776(15) 0.0570(4) Uani d . 1 . .
H H3 -0.1856 0.2861 0.6875 0.068 Uiso calc R 1 . .
C C4 0.02799(18) 0.38698(17) 0.67507(15) 0.0548(4) Uani d . 1 . .
C C5 0.0014(2) 0.4651(2) 0.79489(18) 0.0830(6) Uani d . 1 . .
H H5A 0.0663 0.4221 0.8564 0.125 Uiso calc R 1 . .
H H5B -0.1083 0.4567 0.8295 0.125 Uiso calc R 1 . .
H H5C 0.0290 0.5666 0.7755 0.125 Uiso calc R 1 . .
C C6 0.18869(18) 0.33423(17) 0.49854(14) 0.0544(4) Uani d . 1 . .
C C7 0.5087(5) 0.4183(5) 0.5078(5) 0.0581(14) Uani d P 0.498(10) . 2
H H7A 0.4760 0.3784 0.5948 0.070 Uiso calc PR 0.498(10) . 2
H H7B 0.6158 0.3871 0.4804 0.070 Uiso calc PR 0.498(10) . 2
C C8 0.3687(3) 0.0925(2) 0.7483(2) 0.0881(6) Uani d . 1 . .
H H8A 0.3110 0.0028 0.7725 0.132 Uiso calc R 1 . .
H H8B 0.4025 0.0993 0.6580 0.132 Uiso calc R 1 . .
H H8C 0.3014 0.1739 0.7686 0.132 Uiso calc R 1 . .
C C9 0.5109(2) 0.09497(17) 0.81995(15) 0.0595(4) Uani d . 1 . .
C C10 0.6268(2) -0.00835(17) 0.80949(16) 0.0642(4) Uani d . 1 . .
H H10 0.6211 -0.0824 0.7550 0.077 Uiso calc R 1 . .
C C11 0.7522(2) -0.00184(18) 0.88059(16) 0.0630(4) Uani d . 1 . .
C C12 0.8825(3) -0.1125(3) 0.8756(3) 0.0996(7) Uani d . 1 . .
H H12A 0.9827 -0.0639 0.8738 0.149 Uiso calc R 1 . .
H H12B 0.8822 -0.1638 0.7999 0.149 Uiso calc R 1 . .
H H12C 0.8661 -0.1810 0.9498 0.149 Uiso calc R 1 . .
C C13 0.64045(18) 0.19983(16) 0.96409(14) 0.0519(3) Uani d . 1 . .
C C14 0.4877(2) 0.44566(18) 1.05891(16) 0.0666(4) Uani d . 1 . .
H H14A 0.3960 0.3848 1.0533 0.080 Uiso calc R 1 A 1
H H14B 0.4659 0.4989 1.1347 0.080 Uiso calc R 1 A 1
C C7' 0.4535(4) 0.5207(6) 0.4450(4) 0.0563(14) Uani d P 0.502(10) . 1
H H7C 0.5195 0.5677 0.3719 0.068 Uiso calc PR 0.502(10) . 1
H H7D 0.3642 0.5830 0.4692 0.068 Uiso calc PR 0.502(10) . 1
N N1 0.08528(15) 0.24921(13) 0.45450(12) 0.0554(3) Uani d . 1 . .
N N2 0.16878(15) 0.40563(15) 0.60426(12) 0.0580(3) Uani d . 1 . .
N N3 0.51650(15) 0.20336(14) 0.89806(12) 0.0573(3) Uani d . 1 B .
N N4 0.75976(15) 0.10482(15) 0.95989(13) 0.0609(4) Uani d . 1 B .
S S1 0.3561(4) 0.3698(6) 0.3876(3) 0.0653(6) Uani d P 0.498(10) . 2
S S2 0.65828(6) 0.33032(5) 1.07490(4) 0.06776(18) Uani d . 1 B 1
S S1' 0.3855(4) 0.3241(4) 0.4131(4) 0.0627(6) Uani d P 0.502(10) . 1

loop_
_atom_site_aniso_label
_atom_site_aniso_U_11
_atom_site_aniso_U_22
_atom_site_aniso_U_33
_atom_site_aniso_U_12
_atom_site_aniso_U_13
_atom_site_aniso_U_23
C1 0.0612(11) 0.0723(11) 0.1141(16) -0.0139(9) -0.0200(10) -0.0279(11)
C2 0.0493(8) 0.0444(7) 0.0728(10) -0.0037(6) -0.0167(7) -0.0038(7)
C3 0.0460(8) 0.0578(8) 0.0659(9) -0.0067(6) -0.0029(7) -0.0012(7)
C4 0.0517(8) 0.0603(8) 0.0524(8) -0.0060(6) -0.0031(6) -0.0077(7)
C5 0.0730(12) 0.1109(16) 0.0656(11) -0.0186(11) 0.0084(9) -0.0321(10)
C6 0.0524(8) 0.0573(8) 0.0541(8) -0.0100(6) -0.0029(6) -0.0113(6)
C7 0.0451(18) 0.054(2) 0.074(3) -0.0017(15) -0.0004(17) -0.010(2)
C8 0.0991(15) 0.0875(13) 0.0861(13) -0.0213(11) -0.0510(12) 0.0004(10)
C9 0.0734(11) 0.0564(8) 0.0505(8) -0.0190(7) -0.0179(7) 0.0004(7)
C10 0.0821(12) 0.0565(9) 0.0565(8) -0.0137(8) -0.0108(8) -0.0142(7)
C11 0.0658(10) 0.0618(9) 0.0631(9) -0.0048(8) -0.0072(8) -0.0164(7)
C12 0.0869(15) 0.0971(16) 0.122(2) 0.0188(12) -0.0169(14) -0.0479(14)
C13 0.0581(9) 0.0514(8) 0.0469(7) -0.0114(6) -0.0064(6) -0.0069(6)
C14 0.0799(11) 0.0591(9) 0.0580(9) -0.0045(8) 0.0090(8) -0.0122(7)
C7' 0.0485(18) 0.061(3) 0.057(2) -0.0077(17) 0.0011(15) -0.0031(19)
N1 0.0557(7) 0.0502(7) 0.0626(7) -0.0053(5) -0.0103(6) -0.0135(5)
N2 0.0523(7) 0.0691(8) 0.0531(7) -0.0154(6) 0.0003(6) -0.0167(6)
N3 0.0622(8) 0.0553(7) 0.0559(7) -0.0086(6) -0.0139(6) -0.0036(6)
N4 0.0571(8) 0.0652(8) 0.0633(8) -0.0058(6) -0.0108(6) -0.0171(6)
S1 0.0560(10) 0.0808(15) 0.0580(8) -0.0124(9) 0.0088(6) -0.0198(9)
S2 0.0806(3) 0.0653(3) 0.0617(3) -0.0084(2) -0.0146(2) -0.0215(2)
S1' 0.0550(9) 0.0644(11) 0.0685(11) -0.0105(7) 0.0076(7) -0.0259(9)

loop_
_atom_type_symbol
_atom_type_description
_atom_type_scat_dispersion_real
_atom_type_scat_dispersion_imag
_atom_type_scat_source
C C 0.0033 0.0016 'International Tables Vol C Tables 4.2.6.8 and 6.1.1.4'
H H 0.0000 0.0000 'International Tables Vol C Tables 4.2.6.8 and 6.1.1.4'
N N 0.0061 0.0033 'International Tables Vol C Tables 4.2.6.8 and 6.1.1.4'
S S 0.1246 0.1234 'International Tables Vol C Tables 4.2.6.8 and 6.1.1.4'

loop_
_geom_angle_atom_site_label_1
_geom_angle_atom_site_label_2
_geom_angle_atom_site_label_3
_geom_angle_site_symmetry_1
_geom_angle
C2 C1 H1A . 109.5
C2 C1 H1B . 109.5
H1A C1 H1B . 109.5
C2 C1 H1C . 109.5
H1A C1 H1C . 109.5
H1B C1 H1C . 109.5
N1 C2 C3 . 121.02(13)
N1 C2 C1 . 116.35(15)
C3 C2 C1 . 122.63(16)
C2 C3 C4 . 118.66(15)
C2 C3 H3 . 120.7
C4 C3 H3 . 120.7
N2 C4 C3 . 120.86(15)
N2 C4 C5 . 117.29(14)
C3 C4 C5 . 121.85(15)
C4 C5 H5A . 109.5
C4 C5 H5B . 109.5
H5A C5 H5B . 109.5
C4 C5 H5C . 109.5
H5A C5 H5C . 109.5
H5B C5 H5C . 109.5
N1 C6 N2 . 127.90(14)
N1 C6 S1 . 111.75(14)
N2 C6 S1 . 119.71(14)
N1 C6 S1' . 112.50(14)
N2 C6 S1' . 118.89(14)
C7 C7 S1 2_666 97.3(4)
C7 C7 H7A 2_666 112.3
S1 C7 H7A . 112.3
C7 C7 H7B 2_666 112.3
S1 C7 H7B . 112.3
H7A C7 H7B . 109.9
C9 C8 H8A . 109.5
C9 C8 H8B . 109.5
H8A C8 H8B . 109.5
C9 C8 H8C . 109.5
H8A C8 H8C . 109.5
H8B C8 H8C . 109.5
N3 C9 C10 . 121.50(14)
N3 C9 C8 . 116.28(16)
C10 C9 C8 . 122.20(16)
C9 C10 C11 . 119.23(15)
C9 C10 H10 . 120.4
C11 C10 H10 . 120.4
N4 C11 C10 . 120.31(15)
N4 C11 C12 . 117.42(16)
C10 C11 C12 . 122.26(16)
C11 C12 H12A . 109.5
C11 C12 H12B . 109.5
H12A C12 H12B . 109.5
C11 C12 H12C . 109.5
H12A C12 H12C . 109.5
H12B C12 H12C . 109.5
N3 C13 N4 . 127.89(14)
N3 C13 S2 . 119.91(12)
N4 C13 S2 . 112.20(11)
C14 C14 S2 2_667 112.22(17)
C14 C14 H14A 2_667 109.2
S2 C14 H14A . 109.2
C14 C14 H14B 2_667 109.2
S2 C14 H14B . 109.2
H14A C14 H14B . 107.9
C7' C7' S1' 2_666 98.6(4)
C7' C7' H7C 2_666 112.1
S1' C7' H7C . 112.1
C7' C7' H7D 2_666 112.1
S1' C7' H7D . 112.1
H7C C7' H7D . 109.7
C6 N1 C2 . 115.82(14)
C6 N2 C4 . 115.73(13)
C13 N3 C9 . 115.11(13)
C13 N4 C11 . 115.95(13)
C6 S1 C7 . 98.73(17)
C13 S2 C14 . 103.18(8)
C6 S1' C7' . 96.10(16)

loop_
_geom_bond_atom_site_label_1
_geom_bond_atom_site_label_2
_geom_bond_site_symmetry_2
_geom_bond_distance
C1 C2 . 1.505(2)
C1 H1A . 0.9600
C1 H1B . 0.9600
C1 H1C . 0.9600
C2 N1 . 1.340(2)
C2 C3 . 1.377(2)
C3 C4 . 1.385(2)
C3 H3 . 0.9300
C4 N2 . 1.337(2)
C4 C5 . 1.498(2)
C5 H5A . 0.9600
C5 H5B . 0.9600
C5 H5C . 0.9600
C6 N1 . 1.3253(19)
C6 N2 . 1.3331(19)
C6 S1 . 1.746(3)
C6 S1' . 1.808(3)
C7 C7 2_666 1.501(9)
C7 S1 . 1.993(6)
C7 H7A . 0.9700
C7 H7B . 0.9700
C8 C9 . 1.499(2)
C8 H8A . 0.9600
C8 H8B . 0.9600
C8 H8C . 0.9600
C9 N3 . 1.347(2)
C9 C10 . 1.363(2)
C10 C11 . 1.377(2)
C10 H10 . 0.9300
C11 N4 . 1.3450(19)
C11 C12 . 1.496(3)
C12 H12A . 0.9600
C12 H12B . 0.9600
C12 H12C . 0.9600
C13 N3 . 1.3272(18)
C13 N4 . 1.331(2)
C13 S2 . 1.7595(16)
C14 C14 2_667 1.523(3)
C14 S2 . 1.804(2)
C14 H14A . 0.9700
C14 H14B . 0.9700
C7' C7' 2_666 1.503(9)
C7' S1' . 1.962(6)
C7' H7C . 0.9700
C7' H7D . 0.9700

loop_
_geom_torsion_atom_site_label_1
_geom_torsion_atom_site_label_2
_geom_torsion_atom_site_label_3
_geom_torsion_atom_site_label_4
_geom_torsion_site_symmetry_1
_geom_torsion
N1 C2 C3 C4 . 1.3(2)
C1 C2 C3 C4 . -178.81(16)
C2 C3 C4 N2 . -0.5(2)
C2 C3 C4 C5 . 179.09(15)
N3 C9 C10 C11 . 0.1(3)
C8 C9 C10 C11 . -178.30(17)
C9 C10 C11 N4 . 0.3(3)
C9 C10 C11 C12 . 179.08(19)
N2 C6 N1 C2 . -0.4(2)
S1 C6 N1 C2 . -171.1(2)
S1' C6 N1 C2 . 169.7(2)
C3 C2 N1 C6 . -0.8(2)
C1 C2 N1 C6 . 179.23(13)
N1 C6 N2 C4 . 1.1(2)
S1 C6 N2 C4 . 171.2(2)
S1' C6 N2 C4 . -168.4(2)
C3 C4 N2 C6 . -0.6(2)
C5 C4 N2 C6 . 179.79(15)
N4 C13 N3 C9 . 1.6(2)
S2 C13 N3 C9 . -177.29(10)
C10 C9 N3 C13 . -1.0(2)
C8 C9 N3 C13 . 177.51(14)
N3 C13 N4 C11 . -1.2(2)
S2 C13 N4 C11 . 177.79(11)
C10 C11 N4 C13 . 0.1(2)
C12 C11 N4 C13 . -178.68(18)
N1 C6 S1 C7 . -157.0(2)
N2 C6 S1 C7 . 31.4(4)
S1' C6 S1 C7 . -61.0(5)
C7 C7 S1 C6 2_666 -96.1(3)
N3 C13 S2 C14 . -2.25(14)
N4 C13 S2 C14 . 178.69(12)
C14 C14 S2 C13 2_667 -78.53(18)
N1 C6 S1' C7' . 153.0(2)
N2 C6 S1' C7' . -35.9(4)
S1 C6 S1' C7' . 61.7(5)
C7' C7' S1' C6 2_666 99.1(3)
